data_1546939
loop_
_publ_author_name
'DeMartino, Anthony W.'
'Souza, Maykon Lima'
'Ford, Peter C.'

_publ_section_title
;
 Uncaging Carbon Disulfide. Delivery Platforms for Potential
 Pharmacological Applications: A Mechanistic Approach.
;
_journal_name_full 'Chem. Sci.'
_journal_paper_doi 10.1039/C7SC02727C
_journal_year 2017
_chemical_formula_sum 'C4 H3 K N2 S2'
_chemical_formula_weight 182.30
_chemical_name_systematic 'Potassium imidazoldithiocarbamate'
_space_group_crystal_system triclinic
_space_group_IT_number 2
_space_group_name_Hall '-P 1'
_space_group_name_H-M_alt 'P -1'
_symmetry_space_group_name_Hall '-P 1'
_symmetry_space_group_name_H-M 'P -1'
_atom_sites_solution_hydrogens geom
_audit_creation_method SHELXL-2014/7
_audit_update_record
;
2017-06-19 deposited with the CCDC.
2017-09-04 downloaded from the CCDC.
;
_cell_angle_alpha 78.314(12)
_cell_angle_beta 80.939(15)
_cell_angle_gamma 89.287(17)
_cell_formula_units_Z 4
_cell_length_a 7.425(6)
_cell_length_b 8.392(7)
_cell_length_c 11.614(9)
_cell_measurement_reflns_used 10760
_cell_measurement_temperature 100(2)
_cell_measurement_theta_max 28.6
_cell_measurement_theta_min 1.6
_cell_volume 699.7(10)
_computing_structure_refinement 'SHELXL-2014/7 (Sheldrick, 2014)'
_diffrn_ambient_temperature 100(2)
_diffrn_measured_fraction_theta_full 0.968
_diffrn_measured_fraction_theta_max 0.968
_diffrn_measurement_device_type 'Bruker Kappa Apex II'
_diffrn_radiation_type MoK\a
_diffrn_radiation_wavelength 0.71073
_diffrn_reflns_av_R_equivalents 0.0581
_diffrn_reflns_av_unetI/netI 0.2118
_diffrn_reflns_Laue_measured_fraction_full 0.968
_diffrn_reflns_Laue_measured_fraction_max 0.968
_diffrn_reflns_number 5549
_diffrn_reflns_point_group_measured_fraction_full 0.968
_diffrn_reflns_point_group_measured_fraction_max 0.968
_diffrn_reflns_theta_full 24.711
_diffrn_reflns_theta_max 24.711
_diffrn_reflns_theta_min 1.813
_exptl_absorpt_coefficient_mu 1.258
_exptl_absorpt_correction_T_max 0.745373
_exptl_absorpt_correction_T_min 0.497438
_exptl_absorpt_correction_type multi-scan
_exptl_absorpt_process_details sadabs
_exptl_crystal_colour yellow
_exptl_crystal_density_diffrn 1.731
_exptl_crystal_description block
_exptl_crystal_F_000 368
_exptl_crystal_size_max 0.250
_exptl_crystal_size_mid 0.200
_exptl_crystal_size_min 0.100
_refine_diff_density_max 0.772
_refine_diff_density_min -0.674
_refine_diff_density_rms 0.140
_refine_ls_extinction_method none
_refine_ls_goodness_of_fit_ref 0.877
_refine_ls_hydrogen_treatment constr
_refine_ls_matrix_type full
_refine_ls_number_parameters 151
_refine_ls_number_reflns 2311
_refine_ls_number_restraints 0
_refine_ls_restrained_S_all 0.877
_refine_ls_R_factor_all 0.0973
_refine_ls_R_factor_gt 0.0521
_refine_ls_shift/su_max 0.000
_refine_ls_shift/su_mean 0.000
_refine_ls_structure_factor_coef Fsqd
_refine_ls_weighting_details 'w=1/[\s^2^(Fo^2^)+(0.0541P)^2^] where P=(Fo^2^+2Fc^2^)/3'
_refine_ls_weighting_scheme calc
_refine_ls_wR_factor_gt 0.1103
_refine_ls_wR_factor_ref 0.1182
_reflns_Friedel_coverage 0.000
_reflns_number_gt 1349
_reflns_number_total 2311
_reflns_threshold_expression 'I > 2\s(I)'
_cod_data_source_file c7sc02727c2.cif
_cod_data_source_block 01232017
_cod_database_code 1546939
_shelx_shelxl_version_number 2014/7
_shelx_space_group_comment
;
The symmetry employed for this shelxl refinement is uniquely defined
by the following loop, which should always be used as a source of
symmetry information in preference to the above space-group names.
They are only intended as comments.
;
_shelx_estimated_absorpt_t_min 0.744
_shelx_estimated_absorpt_t_max 0.884

loop_
_space_group_symop_operation_xyz
'x, y, z'
'-x, -y, -z'

loop_
_atom_site_label
_atom_site_type_symbol
_atom_site_fract_x
_atom_site_fract_y
_atom_site_fract_z
_atom_site_U_iso_or_equiv
_atom_site_adp_type
_atom_site_occupancy
_atom_site_site_symmetry_order
_atom_site_calc_flag
_atom_site_refinement_flags_posn
_atom_site_refinement_flags_adp
C1 C 0.8105(8) 0.9649(7) 0.2710(4) 0.0105(14) Uani 1 1 d . .
C2 C 0.7889(8) 0.6627(7) 0.3101(5) 0.0149(15) Uani 1 1 d . .
H2 H 0.7595 0.6476 0.3943 0.018 Uiso 1 1 calc R U
C3 C 0.8448(9) 0.6186(7) 0.1343(5) 0.0184(16) Uani 1 1 d . .
H3 H 0.8644 0.5625 0.0703 0.022 Uiso 1 1 calc R U
C4 C 0.8532(9) 0.7823(7) 0.1217(4) 0.0167(16) Uani 1 1 d . .
H4 H 0.8770 0.8610 0.0495 0.020 Uiso 1 1 calc R U
C5 C 0.3047(8) -0.3364(7) 0.2689(4) 0.0145(15) Uani 1 1 d . .
C6 C 0.3008(8) -0.0598(7) 0.3131(5) 0.0156(15) Uani 1 1 d . .
H6 H 0.2828 -0.0946 0.3973 0.019 Uiso 1 1 calc R U
C7 C 0.3369(9) 0.0877(7) 0.1382(5) 0.0159(15) Uani 1 1 d . .
H7 H 0.3511 0.1807 0.0752 0.019 Uiso 1 1 calc R U
C8 C 0.3331(9) -0.0651(7) 0.1239(4) 0.0177(16) Uani 1 1 d . .
H8 H 0.3429 -0.1002 0.0504 0.021 Uiso 1 1 calc R U
K1 K 0.5375(2) 0.29311(15) 0.34949(11) 0.0169(4) Uani 1 1 d . .
K2 K 0.03691(19) 0.29138(15) 0.35215(10) 0.0164(4) Uani 1 1 d . .
N1 N 0.8195(7) 0.8111(5) 0.2376(3) 0.0112(8) Uani 1 1 d . .
N2 N 0.8035(7) 0.5435(5) 0.2543(4) 0.0138(8) Uani 1 1 d . .
N3 N 0.3170(7) 0.0926(5) 0.2596(4) 0.0138(8) Uani 1 1 d . .
N4 N 0.3120(7) -0.1641(5) 0.2369(3) 0.0112(8) Uani 1 1 d . .
S1 S 0.8359(2) 1.13240(18) 0.16473(12) 0.0172(4) Uani 1 1 d . .
S2 S 0.7733(2) 0.96186(18) 0.42019(11) 0.0166(4) Uani 1 1 d . .
S3 S 0.2645(2) -0.41990(18) 0.41714(11) 0.0181(4) Uani 1 1 d . .
S4 S 0.3303(2) -0.44066(18) 0.16030(12) 0.0190(4) Uani 1 1 d . .

loop_
_atom_site_aniso_label
_atom_site_aniso_U_11
_atom_site_aniso_U_22
_atom_site_aniso_U_33
_atom_site_aniso_U_23
_atom_site_aniso_U_13
_atom_site_aniso_U_12
C1 0.007(4) 0.010(3) 0.015(2) -0.003(2) -0.004(3) 0.003(3)
C2 0.010(4) 0.019(4) 0.014(2) 0.000(3) -0.001(3) -0.003(3)
C3 0.018(4) 0.026(4) 0.014(3) -0.010(3) -0.003(3) 0.011(3)
C4 0.025(4) 0.011(4) 0.013(2) -0.005(2) 0.006(3) 0.001(3)
C5 0.008(4) 0.017(4) 0.016(3) -0.004(3) 0.005(3) -0.005(3)
C6 0.015(4) 0.017(4) 0.015(2) -0.004(3) 0.000(3) 0.003(3)
C7 0.021(4) 0.011(4) 0.016(3) -0.006(3) -0.001(3) 0.007(3)
C8 0.025(5) 0.016(4) 0.010(2) -0.001(2) 0.000(3) 0.000(3)
K1 0.0151(9) 0.0113(7) 0.0256(6) -0.0069(6) -0.0030(6) 0.0052(6)
K2 0.0141(9) 0.0127(7) 0.0237(6) -0.0071(6) -0.0032(6) 0.0048(6)
N1 0.013(2) 0.0094(19) 0.0114(13) -0.0045(13) 0.0008(14) 0.0027(16)
N2 0.019(2) 0.0077(19) 0.0149(14) -0.0060(14) 0.0001(15) 0.0036(16)
N3 0.019(2) 0.0077(19) 0.0149(14) -0.0060(14) 0.0001(15) 0.0036(16)
N4 0.013(2) 0.0094(19) 0.0114(13) -0.0045(13) 0.0008(14) 0.0027(16)
S1 0.0273(11) 0.0096(8) 0.0139(6) -0.0026(6) -0.0001(7) 0.0013(8)
S2 0.0260(11) 0.0138(8) 0.0102(6) -0.0056(6) 0.0002(7) 0.0023(8)
S3 0.0279(11) 0.0118(8) 0.0132(6) -0.0021(6) 0.0004(7) 0.0012(8)
S4 0.0297(12) 0.0124(9) 0.0162(7) -0.0080(6) -0.0009(7) 0.0035(8)

loop_
_atom_type_symbol
_atom_type_description
_atom_type_scat_dispersion_real
_atom_type_scat_dispersion_imag
_atom_type_scat_source
C C 0.0033 0.0016 'International Tables Vol C Tables 4.2.6.8 and 6.1.1.4'
H H 0.0000 0.0000 'International Tables Vol C Tables 4.2.6.8 and 6.1.1.4'
N N 0.0061 0.0033 'International Tables Vol C Tables 4.2.6.8 and 6.1.1.4'
S S 0.1246 0.1234 'International Tables Vol C Tables 4.2.6.8 and 6.1.1.4'
K K 0.2009 0.2494 'International Tables Vol C Tables 4.2.6.8 and 6.1.1.4'

loop_
_geom_angle_atom_site_label_1
_geom_angle_atom_site_label_2
_geom_angle_atom_site_label_3
_geom_angle
_geom_angle_site_symmetry_1
_geom_angle_site_symmetry_3
N1 C1 S1 118.8(4) . .
N1 C1 S2 116.2(4) . .
S1 C1 S2 125.0(3) . .
N2 C2 N1 113.8(5) . .
N2 C2 H2 123.1 . .
N1 C2 H2 123.1 . .
C4 C3 N2 110.7(5) . .
C4 C3 H3 124.6 . .
N2 C3 H3 124.6 . .
C3 C4 N1 105.3(4) . .
C3 C4 H4 127.3 . .
N1 C4 H4 127.3 . .
N4 C5 S4 118.1(4) . .
N4 C5 S3 116.8(4) . .
S4 C5 S3 125.1(4) . .
N3 C6 N4 113.4(5) . .
N3 C6 H6 123.3 . .
N4 C6 H6 123.3 . .
C8 C7 N3 110.4(5) . .
C8 C7 H7 124.8 . .
N3 C7 H7 124.8 . .
C7 C8 N4 107.0(5) . .
C7 C8 H8 126.5 . .
N4 C8 H8 126.5 . .
N3 K1 N2 136.80(13) . .
N3 K1 S3 103.89(13) . 1_565
N2 K1 S3 86.36(13) . 1_565
N3 K1 S2 85.17(12) . 1_545
N2 K1 S2 104.84(13) . 1_545
S3 K1 S2 152.60(6) 1_565 1_545
N3 K1 S1 77.16(12) . 1_545
N2 K1 S1 75.94(12) . 1_545
S3 K1 S1 153.04(5) 1_565 1_545
S2 K1 S1 53.81(6) 1_545 1_545
N3 K1 S4 76.88(12) . 1_565
N2 K1 S4 76.26(12) . 1_565
S3 K1 S4 53.70(6) 1_565 1_565
S2 K1 S4 152.77(6) 1_545 1_565
S1 K1 S4 101.68(7) 1_545 1_565
N3 K1 S2 67.27(11) . 2_666
N2 K1 S2 155.69(11) . 2_666
S3 K1 S2 82.98(7) 1_565 2_666
S2 K1 S2 76.76(7) 1_545 2_666
S1 K1 S2 120.74(7) 1_545 2_666
S4 K1 S2 113.63(8) 1_565 2_666
N3 K1 S3 154.16(10) . 2_656
N2 K1 S3 68.77(11) . 2_656
S3 K1 S3 77.61(7) 1_565 2_656
S2 K1 S3 83.25(6) 1_545 2_656
S1 K1 S3 113.35(8) 1_545 2_656
S4 K1 S3 121.00(7) 1_565 2_656
S2 K1 S3 87.59(7) 2_666 2_656
N3 K1 K2 49.74(11) . .
N2 K1 K2 130.54(12) . .
S3 K1 K2 55.00(5) 1_565 .
S2 K1 K2 123.77(6) 1_545 .
S1 K1 K2 124.51(6) 1_545 .
S4 K1 K2 56.70(5) 1_565 .
S2 K1 K2 57.38(5) 2_666 .
S3 K1 K2 121.52(6) 2_656 .
N3 K1 K2 130.47(12) . 1_655
N2 K1 K2 50.13(11) . 1_655
S3 K1 K2 124.98(6) 1_565 1_655
S2 K1 K2 55.71(5) 1_545 1_655
S1 K1 K2 56.02(5) 1_545 1_655
S4 K1 K2 124.17(6) 1_565 1_655
S2 K1 K2 121.70(6) 2_666 1_655
S3 K1 K2 57.82(5) 2_656 1_655
K2 K1 K2 179.04(6) . 1_655
N3 K2 N2 136.34(13) . 1_455
N3 K2 S3 103.25(13) . 1_565
N2 K2 S3 86.39(12) 1_455 1_565
N3 K2 S2 86.44(12) . 1_445
N2 K2 S2 103.61(13) 1_455 1_445
S3 K2 S2 153.61(6) 1_565 1_445
N3 K2 S1 77.71(12) . 1_445
N2 K2 S1 75.09(12) 1_455 1_445
S3 K2 S1 151.94(5) 1_565 1_445
S2 K2 S1 53.73(5) 1_445 1_445
N3 K2 S4 75.88(11) . 1_565
N2 K2 S4 76.49(12) 1_455 1_565
S3 K2 S4 53.65(6) 1_565 1_565
S2 K2 S4 152.12(6) 1_445 1_565
S1 K2 S4 100.81(7) 1_445 1_565
N3 K2 S2 68.10(11) . 2_666
N2 K2 S2 155.46(10) 1_455 2_666
S3 K2 S2 84.61(7) 1_565 2_666
S2 K2 S2 76.25(7) 1_445 2_666
S1 K2 S2 120.41(7) 1_445 2_666
S4 K2 S2 115.26(8) 1_565 2_666
N3 K2 S3 154.22(10) . 2_556
N2 K2 S3 69.38(11) 1_455 2_556
S3 K2 S3 76.26(7) 1_565 2_556
S2 K2 S3 84.43(6) 1_445 2_556
S1 K2 S3 115.03(8) 1_445 2_556
S4 K2 S3 120.27(7) 1_565 2_556
S2 K2 S3 86.30(7) 2_666 2_556
N3 K2 K1 48.59(11) . .
N2 K2 K1 130.46(11) 1_455 .
S3 K2 K1 55.50(5) 1_565 .
S2 K2 K1 124.76(6) 1_445 .
S1 K2 K1 123.69(6) 1_445 .
S4 K2 K1 56.11(5) 1_565 .
S2 K2 K1 59.61(5) 2_666 .
S3 K2 K1 120.88(6) 2_556 .
N3 K2 K1 131.19(12) . 1_455
N2 K2 K1 48.85(10) 1_455 1_455
S3 K2 K1 124.51(6) 1_565 1_455
S2 K2 K1 55.74(5) 1_445 1_455
S1 K2 K1 55.77(5) 1_445 1_455
S4 K2 K1 123.02(6) 1_565 1_455
S2 K2 K1 121.30(5) 2_666 1_455
S3 K2 K1 59.77(5) 2_556 1_455
K1 K2 K1 179.04(6) . 1_455
C2 N1 C4 105.7(4) . .
C2 N1 C1 127.4(4) . .
C4 N1 C1 126.8(4) . .
C2 N2 C3 104.3(5) . .
C2 N2 K1 113.6(3) . .
C3 N2 K1 125.1(4) . .
C2 N2 K2 112.6(4) . 1_655
C3 N2 K2 119.2(4) . 1_655
K1 N2 K2 81.01(14) . 1_655
C6 N3 C7 104.0(5) . .
C6 N3 K1 116.7(4) . .
C7 N3 K1 122.6(4) . .
C6 N3 K2 113.3(4) . .
C7 N3 K2 118.0(4) . .
K1 N3 K2 81.67(14) . .
C6 N4 C8 105.1(5) . .
C6 N4 C5 126.2(4) . .
C8 N4 C5 128.7(4) . .
C1 S1 K1 85.4(2) . 1_565
C1 S1 K2 85.4(2) . 1_665
K1 S1 K2 68.21(7) 1_565 1_665
C1 S2 K2 85.45(19) . 1_665
C1 S2 K1 85.1(2) . 1_565
K2 S2 K1 68.54(8) 1_665 1_565
C1 S2 K2 128.9(2) . 2_666
K2 S2 K2 103.75(7) 1_665 2_666
K1 S2 K2 145.35(6) 1_565 2_666
C1 S2 K1 128.6(2) . 2_666
K2 S2 K1 145.18(6) 1_665 2_666
K1 S2 K1 103.24(7) 1_565 2_666
K2 S2 K1 63.00(6) 2_666 2_666
C5 S3 K2 87.6(2) . 1_545
C5 S3 K1 85.7(2) . 1_545
K2 S3 K1 69.50(7) 1_545 1_545
C5 S3 K2 129.0(2) . 2_556
K2 S3 K2 103.74(7) 1_545 2_556
K1 S3 K2 145.03(5) 1_545 2_556
C5 S3 K1 127.2(2) . 2_656
K2 S3 K1 144.47(5) 1_545 2_656
K1 S3 K1 102.39(7) 1_545 2_656
K2 S3 K1 62.41(7) 2_556 2_656
C5 S4 K1 83.8(2) . 1_545
C5 S4 K2 84.26(19) . 1_545
K1 S4 K2 67.19(7) 1_545 1_545

loop_
_geom_bond_atom_site_label_1
_geom_bond_atom_site_label_2
_geom_bond_distance
_geom_bond_site_symmetry_2
C1 N1 1.419(7) .
C1 S1 1.663(5) .
C1 S2 1.706(5) .
C2 N2 1.292(7) .
C2 N1 1.354(6) .
C2 H2 0.9500 .
C3 C4 1.353(8) .
C3 N2 1.396(6) .
C3 H3 0.9500 .
C4 N1 1.399(6) .
C4 H4 0.9500 .
C5 N4 1.418(7) .
C5 S4 1.662(6) .
C5 S3 1.702(5) .
C6 N3 1.302(7) .
C6 N4 1.359(7) .
C6 H6 0.9500 .
C7 C8 1.327(8) .
C7 N3 1.403(6) .
C7 H7 0.9500 .
C8 N4 1.390(6) .
C8 H8 0.9500 .
K1 N3 2.814(5) .
K1 N2 2.831(5) .
K1 S3 3.266(3) 1_565
K1 S2 3.297(3) 1_545
K1 S1 3.306(3) 1_545
K1 S4 3.343(3) 1_565
K1 S2 3.594(3) 2_666
K1 S3 3.620(3) 2_656
K1 K2 3.713(4) .
K1 K2 3.713(4) 1_655
K2 N3 2.863(5) .
K2 N2 2.885(5) 1_455
K2 S3 3.247(3) 1_565
K2 S2 3.296(3) 1_445
K2 S1 3.316(3) 1_445
K2 S4 3.366(3) 1_565
K2 S2 3.510(3) 2_666
K2 S3 3.546(3) 2_556
K2 K1 3.713(4) 1_455
N2 K2 2.885(5) 1_655
S1 K1 3.306(3) 1_565
S1 K2 3.316(3) 1_665
S2 K2 3.296(3) 1_665
S2 K1 3.298(3) 1_565
S2 K2 3.509(3) 2_666
S2 K1 3.594(3) 2_666
S3 K2 3.247(3) 1_545
S3 K1 3.266(3) 1_545
S3 K2 3.546(3) 2_556
S3 K1 3.620(3) 2_656
S4 K1 3.343(3) 1_545
S4 K2 3.366(3) 1_545
